data_4083187
loop_
_publ_author_name
'Bubrin, Martina'
'Schweinfurth, David'
'Ehret, Fabian'
'Z\'ali\<s, Stanislav'
'Kvapilov\'a, Hana'
'Fiedler, Jan'
'Zeng, Qiang'
'Hartl, Franti\<sek'
'Kaim, Wolfgang'

_publ_section_title
;
 Structure and Spectroelectrochemical Response of Arene--Ruthenium and
 Arene--Osmium Complexes with Potentially Hemilabile Noninnocent
 Ligands
;
_journal_issue 18
_journal_name_full Organometallics
_journal_page_first 4973
_journal_paper_doi 10.1021/om5002815
_journal_volume 33
_journal_year 2014
_chemical_formula_moiety 'C31 H38 F3 N O Ru'
_chemical_formula_sum 'C31 H38 F3 N O Ru'
_chemical_formula_weight 598.69
_chemical_name_systematic '[RuCymQ3-CF3]'
_chemical_properties_physical 'air-sensitive, oxygen-sensitive'
_space_group_IT_number 2
_symmetry_cell_setting triclinic
_symmetry_Int_Tables_number 2
_symmetry_space_group_name_Hall '-P 1'
_symmetry_space_group_name_H-M 'P -1'
_atom_sites_solution_hydrogens geom
_atom_sites_solution_primary direct
_atom_sites_solution_secondary difmap
_audit_creation_method SHELXL-97
_cell_angle_alpha 112.549(3)
_cell_angle_beta 105.469(4)
_cell_angle_gamma 93.200(4)
_cell_formula_units_Z 2
_cell_length_a 10.8505(12)
_cell_length_b 11.2996(6)
_cell_length_c 13.2358(7)
_cell_measurement_reflns_used 8622
_cell_measurement_temperature 100(2)
_cell_measurement_theta_max 30.55
_cell_measurement_theta_min 1.75
_cell_volume 1421.5(2)
_computing_cell_refinement 'Bruker APEX II Software Suite, 2008'
_computing_data_collection 'Bruker APEX II Software Suite, 2008'
_computing_data_reduction 'Bruker APEX II Software Suite, 2008'
_computing_structure_refinement 'SHELXL-97 (Sheldrick, 1997)'
_computing_structure_solution 'SHELXS-97 (Sheldrick, 1990)'
_diffrn_ambient_temperature 100(2)
_diffrn_measured_fraction_theta_full 0.999
_diffrn_measured_fraction_theta_max 0.991
_diffrn_measurement_device_type 'Bruker Kappa APEX II Duo'
_diffrn_measurement_method 'Omega + Phi Scans'
_diffrn_radiation_monochromator graphite
_diffrn_radiation_probe x-ray
_diffrn_radiation_type MoK\a
_diffrn_radiation_wavelength 0.71073
_diffrn_reflns_av_R_equivalents 0.0293
_diffrn_reflns_av_sigmaI/netI 0.0214
_diffrn_reflns_limit_h_max 15
_diffrn_reflns_limit_h_min -15
_diffrn_reflns_limit_k_max 16
_diffrn_reflns_limit_k_min -16
_diffrn_reflns_limit_l_max 18
_diffrn_reflns_limit_l_min -18
_diffrn_reflns_number 58137
_diffrn_reflns_theta_full 25.00
_diffrn_reflns_theta_max 30.55
_diffrn_reflns_theta_min 1.75
_diffrn_source 'fine-focus sealed tube'
_diffrn_standards_decay_% 0
_diffrn_standards_interval_count 0
_diffrn_standards_number 0
_exptl_absorpt_coefficient_mu 0.595
_exptl_absorpt_correction_T_max 0.9710
_exptl_absorpt_correction_T_min 0.9066
_exptl_absorpt_correction_type numerical
_exptl_absorpt_process_details 'Blessing, 1995'
_exptl_crystal_colour red
_exptl_crystal_density_diffrn 1.399
_exptl_crystal_density_method 'not measured'
_exptl_crystal_description block
_exptl_crystal_F_000 620
_exptl_crystal_recrystallization_method Diethylether
_exptl_crystal_size_max 0.22
_exptl_crystal_size_mid 0.14
_exptl_crystal_size_min 0.12
_refine_diff_density_max 0.919
_refine_diff_density_min -0.458
_refine_diff_density_rms 0.064
_refine_ls_extinction_method none
_refine_ls_goodness_of_fit_ref 1.013
_refine_ls_hydrogen_treatment constr
_refine_ls_matrix_type full
_refine_ls_number_parameters 343
_refine_ls_number_reflns 8622
_refine_ls_number_restraints 0
_refine_ls_restrained_S_all 1.013
_refine_ls_R_factor_all 0.0282
_refine_ls_R_factor_gt 0.0237
_refine_ls_shift/su_max 0.002
_refine_ls_shift/su_mean 0.000
_refine_ls_structure_factor_coef Fsqd
_refine_ls_weighting_details 'calc w=1/[\s^2^(Fo^2^)+(0.0297P)^2^+0.8477P] where P=(Fo^2^+2Fc^2^)/3'
_refine_ls_weighting_scheme calc
_refine_ls_wR_factor_gt 0.0584
_refine_ls_wR_factor_ref 0.0605
_reflns_number_gt 7824
_reflns_number_total 8622
_reflns_threshold_expression >2sigma(I)
_cod_data_source_file om5002815_si_001.cif
_cod_data_source_block ac85
_cod_original_cell_volume 1421.47(19)
_cod_database_code 4083187

loop_
_symmetry_equiv_pos_as_xyz
'x, y, z'
'-x, -y, -z'

loop_
_atom_site_label
_atom_site_type_symbol
_atom_site_fract_x
_atom_site_fract_y
_atom_site_fract_z
_atom_site_U_iso_or_equiv
_atom_site_adp_type
_atom_site_occupancy
_atom_site_symmetry_multiplicity
_atom_site_calc_flag
_atom_site_refinement_flags
Ru1 Ru 0.809033(10) 0.631558(10) 0.649327(9) 0.01232(3) Uani 1 1 d .
O1 O 0.84267(9) 0.48947(9) 0.70252(8) 0.01485(17) Uani 1 1 d .
N1 N 0.71973(11) 0.47987(10) 0.50630(9) 0.01289(19) Uani 1 1 d .
C31 C 0.77485(13) 0.79055(12) 0.59633(12) 0.0167(2) Uani 1 1 d .
H31A H 0.7183 0.7695 0.5163 0.020 Uiso 1 1 calc R
C5 C 0.75694(13) 0.13607(12) 0.54642(11) 0.0147(2) Uani 1 1 d .
H5A H 0.7663 0.0586 0.5578 0.018 Uiso 1 1 calc R
C34 C 0.92241(14) 0.80008(13) 0.81123(12) 0.0199(3) Uani 1 1 d .
H34A H 0.9698 0.7830 0.8788 0.024 Uiso 1 1 calc R
C4 C 0.68892(12) 0.12395(12) 0.43462(11) 0.0142(2) Uani 1 1 d .
C20 C 0.65635(12) 0.48452(12) 0.40021(11) 0.0128(2) Uani 1 1 d .
C3 C 0.67268(12) 0.23703(12) 0.41829(11) 0.0141(2) Uani 1 1 d .
H3A H 0.6253 0.2318 0.3447 0.017 Uiso 1 1 calc R
C1 C 0.79496(12) 0.36897(12) 0.62095(11) 0.0128(2) Uani 1 1 d .
C21 C 0.70180(13) 0.43513(13) 0.30551(11) 0.0162(2) Uani 1 1 d .
H21A H 0.7771 0.3959 0.3110 0.019 Uiso 1 1 calc R
C2 C 0.72623(12) 0.35895(12) 0.51049(11) 0.0129(2) Uani 1 1 d .
C32 C 0.71527(13) 0.80046(12) 0.68145(12) 0.0166(2) Uani 1 1 d .
H32A H 0.6183 0.7875 0.6598 0.020 Uiso 1 1 calc R
C25 C 0.54558(13) 0.54368(13) 0.38973(12) 0.0168(2) Uani 1 1 d .
H25A H 0.5135 0.5780 0.4534 0.020 Uiso 1 1 calc R
C6 C 0.81087(12) 0.25449(12) 0.64047(11) 0.0136(2) Uani 1 1 d .
F1 F 0.79699(11) 0.34855(11) 0.12205(9) 0.0356(2) Uani 1 1 d .
F2 F 0.69108(12) 0.46729(13) 0.04992(10) 0.0423(3) Uani 1 1 d .
C8 C 0.63828(14) -0.01126(13) 0.33568(12) 0.0184(3) Uani 1 1 d .
C22 C 0.63671(14) 0.44340(14) 0.20309(12) 0.0186(3) Uani 1 1 d .
C33 C 0.78819(14) 0.80553(13) 0.79082(12) 0.0173(2) Uani 1 1 d .
C35 C 0.98046(14) 0.78389(13) 0.72433(13) 0.0210(3) Uani 1 1 d .
H35A H 1.0682 0.7583 0.7339 0.025 Uiso 1 1 calc R
C7 C 0.88894(13) 0.26456(13) 0.75984(11) 0.0163(2) Uani 1 1 d .
F3 F 0.59763(14) 0.27870(15) 0.01789(11) 0.0676(5) Uani 1 1 d .
C24 C 0.48262(14) 0.55235(15) 0.28719(13) 0.0212(3) Uani 1 1 d .
H24A H 0.4083 0.5930 0.2815 0.025 Uiso 1 1 calc R
C11 C 1.02880(14) 0.33475(15) 0.79267(13) 0.0214(3) Uani 1 1 d .
H11A H 1.0709 0.2830 0.7377 0.032 Uiso 1 1 calc R
H11B H 1.0777 0.3454 0.8704 0.032 Uiso 1 1 calc R
H11C H 1.0268 0.4205 0.7908 0.032 Uiso 1 1 calc R
C9 C 0.82615(15) 0.34110(15) 0.85083(12) 0.0222(3) Uani 1 1 d .
H9A H 0.7377 0.2957 0.8308 0.033 Uiso 1 1 calc R
H9B H 0.8231 0.4286 0.8531 0.033 Uiso 1 1 calc R
H9C H 0.8777 0.3478 0.9265 0.033 Uiso 1 1 calc R
C37 C 0.72188(16) 0.81921(15) 0.88101(12) 0.0230(3) Uani 1 1 d .
H37A H 0.6265 0.7890 0.8405 0.028 Uiso 1 1 calc R
C23 C 0.52756(14) 0.50202(15) 0.19322(13) 0.0218(3) Uani 1 1 d .
H23A H 0.4843 0.5075 0.1230 0.026 Uiso 1 1 calc R
C30 C 0.90745(14) 0.77743(13) 0.61460(13) 0.0192(3) Uani 1 1 d .
C10 C 0.89479(16) 0.13029(14) 0.76149(13) 0.0242(3) Uani 1 1 d .
H10A H 0.8065 0.0844 0.7413 0.036 Uiso 1 1 calc R
H10B H 0.9452 0.1406 0.8387 0.036 Uiso 1 1 calc R
H10C H 0.9365 0.0799 0.7056 0.036 Uiso 1 1 calc R
C12 C 0.74906(17) -0.08930(16) 0.32624(15) 0.0310(4) Uani 1 1 d .
H12A H 0.8152 -0.0454 0.3083 0.046 Uiso 1 1 calc R
H12B H 0.7147 -0.1770 0.2649 0.046 Uiso 1 1 calc R
H12C H 0.7880 -0.0954 0.3995 0.046 Uiso 1 1 calc R
C13 C 0.5799(2) -0.00412(16) 0.21989(14) 0.0339(4) Uani 1 1 d .
H13A H 0.6457 0.0438 0.2046 0.051 Uiso 1 1 calc R
H13B H 0.5054 0.0408 0.2222 0.051 Uiso 1 1 calc R
H13C H 0.5514 -0.0924 0.1586 0.051 Uiso 1 1 calc R
C26 C 0.68113(17) 0.38432(17) 0.09914(13) 0.0276(3) Uani 1 1 d .
C38 C 0.76641(18) 0.73797(18) 0.94872(15) 0.0320(4) Uani 1 1 d .
H38A H 0.7578 0.6472 0.8950 0.048 Uiso 1 1 calc R
H38B H 0.7125 0.7424 0.9984 0.048 Uiso 1 1 calc R
H38C H 0.8575 0.7721 0.9962 0.048 Uiso 1 1 calc R
C36 C 0.96705(16) 0.75377(17) 0.51981(15) 0.0285(3) Uani 1 1 d .
H36A H 1.0011 0.8374 0.5224 0.043 Uiso 1 1 calc R
H36B H 0.9009 0.7032 0.4452 0.043 Uiso 1 1 calc R
H36D H 1.0380 0.7052 0.5300 0.043 Uiso 1 1 calc R
C14 C 0.53214(17) -0.08542(16) 0.35746(16) 0.0317(4) Uani 1 1 d .
H14A H 0.4593 -0.0381 0.3609 0.048 Uiso 1 1 calc R
H14D H 0.5679 -0.0927 0.4307 0.048 Uiso 1 1 calc R
H14B H 0.5016 -0.1727 0.2947 0.048 Uiso 1 1 calc R
C39 C 0.7433(2) 0.96424(18) 0.96187(16) 0.0385(4) Uani 1 1 d .
H39D H 0.7180 1.0147 0.9161 0.058 Uiso 1 1 calc R
H39A H 0.8352 0.9945 1.0078 0.058 Uiso 1 1 calc R
H39B H 0.6902 0.9759 1.0133 0.058 Uiso 1 1 calc R

loop_
_atom_site_aniso_label
_atom_site_aniso_U_11
_atom_site_aniso_U_22
_atom_site_aniso_U_33
_atom_site_aniso_U_23
_atom_site_aniso_U_13
_atom_site_aniso_U_12
Ru1 0.01263(5) 0.01002(5) 0.01274(5) 0.00438(4) 0.00196(3) 0.00216(3)
O1 0.0173(4) 0.0115(4) 0.0129(4) 0.0041(3) 0.0017(3) 0.0025(3)
N1 0.0145(5) 0.0121(5) 0.0116(5) 0.0055(4) 0.0026(4) 0.0028(4)
C31 0.0188(6) 0.0110(5) 0.0201(6) 0.0074(5) 0.0046(5) 0.0029(5)
C5 0.0155(6) 0.0119(5) 0.0174(6) 0.0066(5) 0.0050(5) 0.0031(4)
C34 0.0199(6) 0.0129(6) 0.0196(6) 0.0043(5) -0.0012(5) 0.0006(5)
C4 0.0141(6) 0.0118(5) 0.0152(6) 0.0038(4) 0.0048(5) 0.0019(4)
C20 0.0164(6) 0.0094(5) 0.0130(5) 0.0047(4) 0.0053(5) 0.0002(4)
C3 0.0140(5) 0.0136(6) 0.0124(5) 0.0040(4) 0.0028(4) 0.0025(4)
C1 0.0124(5) 0.0120(5) 0.0128(5) 0.0043(4) 0.0036(4) 0.0020(4)
C21 0.0175(6) 0.0156(6) 0.0143(6) 0.0054(5) 0.0040(5) 0.0034(5)
C2 0.0132(5) 0.0126(5) 0.0136(5) 0.0058(4) 0.0043(4) 0.0036(4)
C32 0.0163(6) 0.0115(5) 0.0196(6) 0.0048(5) 0.0043(5) 0.0032(5)
C25 0.0150(6) 0.0190(6) 0.0186(6) 0.0100(5) 0.0054(5) 0.0037(5)
C6 0.0132(5) 0.0132(5) 0.0150(6) 0.0067(5) 0.0036(4) 0.0032(4)
F1 0.0456(6) 0.0450(6) 0.0253(5) 0.0162(5) 0.0200(5) 0.0222(5)
F2 0.0475(7) 0.0687(8) 0.0323(6) 0.0356(6) 0.0214(5) 0.0226(6)
C8 0.0194(6) 0.0129(6) 0.0183(6) 0.0032(5) 0.0035(5) 0.0034(5)
C22 0.0210(6) 0.0192(6) 0.0137(6) 0.0064(5) 0.0039(5) 0.0003(5)
C33 0.0195(6) 0.0115(5) 0.0160(6) 0.0029(5) 0.0025(5) 0.0010(5)
C35 0.0139(6) 0.0151(6) 0.0295(7) 0.0077(5) 0.0028(5) 0.0005(5)
C7 0.0180(6) 0.0152(6) 0.0153(6) 0.0083(5) 0.0016(5) 0.0025(5)
F3 0.0596(9) 0.0665(9) 0.0316(6) -0.0240(6) 0.0182(6) -0.0272(7)
C24 0.0161(6) 0.0265(7) 0.0237(7) 0.0151(6) 0.0029(5) 0.0055(5)
C11 0.0164(6) 0.0224(7) 0.0242(7) 0.0128(6) -0.0003(5) 0.0027(5)
C9 0.0256(7) 0.0272(7) 0.0155(6) 0.0109(6) 0.0055(5) 0.0072(6)
C37 0.0269(7) 0.0216(7) 0.0156(6) 0.0033(5) 0.0058(5) 0.0032(6)
C23 0.0212(7) 0.0265(7) 0.0176(6) 0.0128(6) 0.0008(5) 0.0020(5)
C30 0.0183(6) 0.0143(6) 0.0261(7) 0.0093(5) 0.0078(5) 0.0013(5)
C10 0.0300(8) 0.0179(6) 0.0231(7) 0.0128(6) -0.0005(6) 0.0028(6)
C12 0.0277(8) 0.0217(7) 0.0315(8) -0.0003(6) 0.0063(7) 0.0099(6)
C13 0.0514(11) 0.0185(7) 0.0166(7) -0.0003(6) -0.0011(7) 0.0040(7)
C26 0.0299(8) 0.0320(8) 0.0144(6) 0.0049(6) 0.0051(6) -0.0005(6)
C38 0.0355(9) 0.0367(9) 0.0245(8) 0.0161(7) 0.0063(7) 0.0023(7)
C36 0.0254(8) 0.0327(8) 0.0353(9) 0.0181(7) 0.0158(7) 0.0050(6)
C14 0.0290(8) 0.0192(7) 0.0370(9) 0.0031(6) 0.0094(7) -0.0055(6)
C39 0.0537(12) 0.0272(8) 0.0257(8) -0.0018(7) 0.0179(8) 0.0058(8)

loop_
_atom_type_symbol
_atom_type_description
_atom_type_scat_dispersion_real
_atom_type_scat_dispersion_imag
_atom_type_scat_source
C C 0.0033 0.0016 'International Tables Vol C Tables 4.2.6.8 and 6.1.1.4'
H H 0.0000 0.0000 'International Tables Vol C Tables 4.2.6.8 and 6.1.1.4'
N N 0.0061 0.0033 'International Tables Vol C Tables 4.2.6.8 and 6.1.1.4'
O O 0.0106 0.0060 'International Tables Vol C Tables 4.2.6.8 and 6.1.1.4'
F F 0.0171 0.0103 'International Tables Vol C Tables 4.2.6.8 and 6.1.1.4'
Ru Ru -1.2594 0.8363 'International Tables Vol C Tables 4.2.6.8 and 6.1.1.4'

loop_
_geom_angle_atom_site_label_1
_geom_angle_atom_site_label_2
_geom_angle_atom_site_label_3
_geom_angle
N1 Ru1 O1 80.01(4)
N1 Ru1 C32 115.58(5)
O1 Ru1 C32 141.12(5)
N1 Ru1 C30 110.50(5)
O1 Ru1 C30 141.55(5)
C32 Ru1 C30 69.24(5)
N1 Ru1 C35 140.07(5)
O1 Ru1 C35 110.86(5)
C32 Ru1 C35 80.66(5)
C30 Ru1 C35 38.32(6)
N1 Ru1 C31 101.60(5)
O1 Ru1 C31 178.38(5)
C32 Ru1 C31 37.97(5)
C30 Ru1 C31 38.08(5)
C35 Ru1 C31 68.02(5)
N1 Ru1 C33 146.26(5)
O1 Ru1 C33 109.83(5)
C32 Ru1 C33 38.17(5)
C30 Ru1 C33 82.29(5)
C35 Ru1 C33 68.22(5)
C31 Ru1 C33 68.74(5)
N1 Ru1 C34 176.39(5)
O1 Ru1 C34 98.57(5)
C32 Ru1 C34 67.57(5)
C30 Ru1 C34 68.57(6)
C35 Ru1 C34 37.38(6)
C31 Ru1 C34 79.83(5)
C33 Ru1 C34 37.34(5)
C1 O1 Ru1 114.87(8)
C2 N1 C20 118.91(10)
C2 N1 Ru1 116.09(8)
C20 N1 Ru1 124.91(8)
C32 C31 C30 120.71(13)
C32 C31 Ru1 70.34(7)
C30 C31 Ru1 70.57(8)
C6 C5 C4 123.92(12)
C35 C34 C33 120.92(13)
C35 C34 Ru1 69.75(8)
C33 C34 Ru1 70.82(8)
C3 C4 C5 118.17(12)
C3 C4 C8 122.04(12)
C5 C4 C8 119.77(11)
C21 C20 C25 118.56(12)
C21 C20 N1 122.12(12)
C25 C20 N1 119.30(11)
C4 C3 C2 119.99(12)
O1 C1 C2 116.21(11)
O1 C1 C6 123.64(11)
C2 C1 C6 120.14(11)
C22 C21 C20 119.96(12)
N1 C2 C3 126.27(11)
N1 C2 C1 112.77(11)
C3 C2 C1 120.96(11)
C31 C32 C33 121.21(12)
C31 C32 Ru1 71.68(7)
C33 C32 Ru1 72.57(8)
C24 C25 C20 120.71(13)
C5 C6 C1 116.79(12)
C5 C6 C7 122.74(11)
C1 C6 C7 120.43(11)
C4 C8 C13 112.02(12)
C4 C8 C12 110.24(12)
C13 C8 C12 107.91(13)
C4 C8 C14 109.87(12)
C13 C8 C14 108.03(14)
C12 C8 C14 108.67(13)
C23 C22 C21 121.26(13)
C23 C22 C26 118.54(13)
C21 C22 C26 120.16(13)
C34 C33 C32 117.83(13)
C34 C33 C37 122.35(13)
C32 C33 C37 119.80(12)
C34 C33 Ru1 71.84(8)
C32 C33 Ru1 69.26(7)
C37 C33 Ru1 131.20(10)
C34 C35 C30 121.27(13)
C34 C35 Ru1 72.87(8)
C30 C35 Ru1 70.48(8)
C10 C7 C6 111.79(11)
C10 C7 C9 107.62(12)
C6 C7 C9 110.44(11)
C10 C7 C11 108.35(12)
C6 C7 C11 109.19(11)
C9 C7 C11 109.40(12)
C23 C24 C25 120.42(13)
C33 C37 C38 113.57(13)
C33 C37 C39 108.66(13)
C38 C37 C39 111.11(14)
C24 C23 C22 119.09(13)
C31 C30 C35 117.87(13)
C31 C30 C36 120.61(14)
C35 C30 C36 121.49(13)
C31 C30 Ru1 71.36(8)
C35 C30 Ru1 71.19(8)
C36 C30 Ru1 127.04(11)
F3 C26 F1 106.76(15)
F3 C26 F2 106.17(14)
F1 C26 F2 106.30(13)
F3 C26 C22 111.65(14)
F1 C26 C22 113.60(13)
F2 C26 C22 111.87(14)

loop_
_geom_bond_atom_site_label_1
_geom_bond_atom_site_label_2
_geom_bond_distance
Ru1 N1 1.9514(11)
Ru1 O1 2.0004(9)
Ru1 C32 2.1642(13)
Ru1 C30 2.1713(14)
Ru1 C35 2.1807(14)
Ru1 C31 2.1816(13)
Ru1 C33 2.2079(13)
Ru1 C34 2.2213(14)
O1 C1 1.3355(15)
N1 C2 1.3934(16)
N1 C20 1.4118(16)
C31 C32 1.4140(19)
C31 C30 1.4200(19)
C5 C6 1.3889(18)
C5 C4 1.4155(18)
C34 C35 1.411(2)
C34 C33 1.418(2)
C4 C3 1.3882(18)
C4 C8 1.5294(18)
C20 C21 1.3963(17)
C20 C25 1.4080(18)
C3 C2 1.4028(17)
C1 C2 1.4101(17)
C1 C6 1.4239(17)
C21 C22 1.3924(19)
C32 C33 1.4302(19)
C25 C24 1.3904(19)
C6 C7 1.5376(18)
F1 C26 1.335(2)
F2 C26 1.345(2)
C8 C13 1.529(2)
C8 C12 1.534(2)
C8 C14 1.538(2)
C22 C23 1.389(2)
C22 C26 1.502(2)
C33 C37 1.515(2)
C35 C30 1.428(2)
C7 C10 1.5304(19)
C7 C9 1.539(2)
C7 C11 1.540(2)
F3 C26 1.333(2)
C24 C23 1.386(2)
C37 C38 1.526(2)
C37 C39 1.538(2)
C30 C36 1.503(2)
